data_2237537
loop_
_publ_author_name
'Ukai, Miho'
'Okuno, Tsunehisa'

_publ_section_title
;
 2-(2,5-Dimethylphenoxy)ethanol
;
_journal_coeditor_code NK2198
_journal_issue 3
_journal_name_full 'Acta Crystallographica Section E'
_journal_page_first o456
_journal_paper_doi 10.1107/S1600536813005187
_journal_volume 69
_journal_year 2013
_chemical_formula_iupac 'C10 H14 O2'
_chemical_formula_moiety 'C10 H14 O2'
_chemical_formula_sum 'C10 H14 O2'
_chemical_formula_weight 166.22
_chemical_name_systematic
;
2-(2,5-Dimethylphenoxy)ethanol
;
_space_group_IT_number 33
_symmetry_cell_setting orthorhombic
_symmetry_space_group_name_Hall 'P 2c -2n'
_symmetry_space_group_name_H-M 'P n a 21'
_atom_sites_solution_hydrogens geom
_atom_sites_solution_primary direct
_atom_sites_solution_secondary difmap
_cell_angle_alpha 90.0000
_cell_angle_beta 90.0000
_cell_angle_gamma 90.0000
_cell_formula_units_Z 8
_cell_length_a 8.274(3)
_cell_length_b 13.745(4)
_cell_length_c 17.113(5)
_cell_measurement_reflns_used 6921
_cell_measurement_temperature 93
_cell_measurement_theta_max 31.24
_cell_measurement_theta_min 2.46
_cell_volume 1946.2(11)
_computing_cell_refinement 'CrystalClear (Rigaku, 2008)'
_computing_data_collection 'CrystalClear (Rigaku, 2008)'
_computing_data_reduction 'CrystalClear (Rigaku, 2008)'
_computing_molecular_graphics 'ORTEP-3 for Windows (Farrugia, 2012)'
_computing_publication_material 'CrystalStructure (Rigaku, 2010)'
_computing_structure_refinement 'SHELXL97 (Sheldrick, 2008)'
_computing_structure_solution 'SIR92 (Altomare, <i>et al.</i>, 1994)'
_diffrn_ambient_temperature 93
_diffrn_detector_area_resol_mean 28.445
_diffrn_measured_fraction_theta_full 0.997
_diffrn_measured_fraction_theta_max 0.997
_diffrn_measurement_device_type 'Rigaku Saturn724+'
_diffrn_measurement_method \w
_diffrn_radiation_type 'Mo K\a'
_diffrn_radiation_wavelength 0.71075
_diffrn_reflns_av_R_equivalents 0.0267
_diffrn_reflns_limit_h_max 11
_diffrn_reflns_limit_h_min -11
_diffrn_reflns_limit_k_max 14
_diffrn_reflns_limit_k_min -18
_diffrn_reflns_limit_l_max 21
_diffrn_reflns_limit_l_min -23
_diffrn_reflns_number 16794
_diffrn_reflns_theta_full 29.00
_diffrn_reflns_theta_max 29.00
_diffrn_standards_number 0
_exptl_absorpt_coefficient_mu 0.077
_exptl_absorpt_correction_T_max 0.993
_exptl_absorpt_correction_T_min 0.989
_exptl_absorpt_correction_type numerical
_exptl_absorpt_process_details '(NUMABS; Rigaku, 1999)'
_exptl_crystal_colour colourless
_exptl_crystal_density_diffrn 1.134
_exptl_crystal_density_method 'not measured'
_exptl_crystal_description block
_exptl_crystal_F_000 720.00
_exptl_crystal_size_max 0.099
_exptl_crystal_size_mid 0.092
_exptl_crystal_size_min 0.089
_refine_diff_density_max 0.230
_refine_diff_density_min -0.180
_refine_ls_extinction_method none
_refine_ls_goodness_of_fit_ref 1.089
_refine_ls_hydrogen_treatment constr
_refine_ls_number_parameters 223
_refine_ls_number_reflns 2660
_refine_ls_number_restraints 1
_refine_ls_R_factor_gt 0.0457
_refine_ls_shift/su_max 0.000
_refine_ls_structure_factor_coef Fsqd
_refine_ls_weighting_details 'w = 1/[\s^2^(Fo^2^)+(0.0655P)^2^+0.3857P] where P=(Fo^2^+2Fc^2^)/3'
_refine_ls_weighting_scheme calc
_refine_ls_wR_factor_ref 0.1214
_reflns_number_gt 2440
_reflns_number_total 2661
_reflns_threshold_expression F^2^>2\s(F^2^)
_cod_data_source_file nk2198.cif
_cod_data_source_block I
_cod_database_code 2237537
_cod_database_fobs_code 2237537

loop_
_symmetry_equiv_pos_site_id
_symmetry_equiv_pos_as_xyz
1 +X,+Y,+Z
2 1/2-X,1/2+Y,1/2+Z
3 1/2+X,1/2-Y,+Z
4 -X,-Y,1/2+Z

loop_
_atom_site_type_symbol
_atom_site_label
_atom_site_fract_x
_atom_site_fract_y
_atom_site_fract_z
_atom_site_U_iso_or_equiv
_atom_site_adp_type
_atom_site_calc_flag
_atom_site_refinement_flags
_atom_site_occupancy
_atom_site_symmetry_multiplicity
O O1 0.83268(18) 0.62210(11) 0.70220(11) 0.0250(4) Uani d . 1.0 4
O O2 0.60617(19) 0.72154(12) 0.80422(13) 0.0318(4) Uani d . 1.0 4
O O3 0.34067(18) 0.38176(11) 0.49535(10) 0.0250(4) Uani d . 1.0 4
O O4 0.13226(17) 0.28761(13) 0.39046(13) 0.0328(4) Uani d . 1.0 4
C C1 0.9552(3) 0.61937(15) 0.64824(15) 0.0225(5) Uani d . 1.0 4
C C2 1.0979(3) 0.57326(15) 0.67334(17) 0.0257(5) Uani d . 1.0 4
C C3 1.2248(3) 0.5683(2) 0.62073(18) 0.0311(6) Uani d . 1.0 4
C C4 1.2134(3) 0.6070(2) 0.54556(19) 0.0356(7) Uani d . 1.0 4
C C5 1.0719(3) 0.65250(17) 0.52115(19) 0.0328(6) Uani d . 1.0 4
C C6 0.9431(3) 0.65832(17) 0.57361(17) 0.0272(6) Uani d . 1.0 4
C C7 1.1107(3) 0.53209(18) 0.7542(2) 0.0321(6) Uani d . 1.0 4
C C8 1.0567(4) 0.6947(3) 0.4399(2) 0.0479(8) Uani d . 1.0 4
C C9 0.6793(3) 0.65794(17) 0.67692(18) 0.0262(5) Uani d . 1.0 4
C C10 0.5661(3) 0.65268(19) 0.74576(17) 0.0279(6) Uani d . 1.0 4
C C11 0.4644(3) 0.38227(16) 0.54812(16) 0.0241(5) Uani d . 1.0 4
C C12 0.6078(3) 0.42751(15) 0.52298(18) 0.0267(6) Uani d . 1.0 4
C C13 0.7366(3) 0.4303(2) 0.57477(19) 0.0319(6) Uani d . 1.0 4
C C14 0.7263(3) 0.3917(2) 0.64977(18) 0.0345(7) Uani d . 1.0 4
C C15 0.5848(3) 0.34733(18) 0.67431(19) 0.0322(6) Uani d . 1.0 4
C C16 0.4525(3) 0.34246(17) 0.62299(17) 0.0279(6) Uani d . 1.0 4
C C17 0.6194(3) 0.46858(18) 0.4415(2) 0.0321(6) Uani d . 1.0 4
C C18 0.5700(4) 0.3044(3) 0.7549(2) 0.0481(8) Uani d . 1.0 4
C C19 0.1892(3) 0.34104(16) 0.51982(16) 0.0236(5) Uani d . 1.0 4
C C20 0.0756(3) 0.34828(17) 0.45185(17) 0.0264(5) Uani d . 1.0 4
H H2 0.6922 0.7046 0.8265 0.0382 Uiso calc R 1.0 4
H H3 1.3225 0.5377 0.6363 0.0374 Uiso calc R 1.0 4
H H4 0.0557 0.2749 0.3599 0.0393 Uiso calc R 1.0 4
H H4A 1.3028 0.6022 0.5109 0.0428 Uiso calc R 1.0 4
H H6 0.8457 0.6894 0.5580 0.0327 Uiso calc R 1.0 4
H H7A 1.1032 0.5849 0.7925 0.0385 Uiso calc R 1.0 4
H H7B 1.2146 0.4987 0.7601 0.0385 Uiso calc R 1.0 4
H H7C 1.0225 0.4857 0.7629 0.0385 Uiso calc R 1.0 4
H H8A 1.1273 0.6588 0.4041 0.0575 Uiso calc R 1.0 4
H H8B 1.0886 0.7633 0.4408 0.0575 Uiso calc R 1.0 4
H H8C 0.9444 0.6892 0.4223 0.0575 Uiso calc R 1.0 4
H H9A 0.6375 0.6178 0.6333 0.0314 Uiso calc R 1.0 4
H H9B 0.6894 0.7260 0.6586 0.0314 Uiso calc R 1.0 4
H H10A 0.4542 0.6646 0.7277 0.0335 Uiso calc R 1.0 4
H H10B 0.5703 0.5865 0.7685 0.0335 Uiso calc R 1.0 4
H H13 0.8351 0.4595 0.5585 0.0383 Uiso calc R 1.0 4
H H14 0.8163 0.3958 0.6841 0.0413 Uiso calc R 1.0 4
H H16 0.3550 0.3121 0.6392 0.0335 Uiso calc R 1.0 4
H H17A 0.6189 0.4153 0.4035 0.0385 Uiso calc R 1.0 4
H H17B 0.7199 0.5057 0.4363 0.0385 Uiso calc R 1.0 4
H H17C 0.5270 0.5115 0.4317 0.0385 Uiso calc R 1.0 4
H H18A 0.6779 0.2962 0.7775 0.0577 Uiso calc R 1.0 4
H H18B 0.5163 0.2410 0.7516 0.0577 Uiso calc R 1.0 4
H H18C 0.5061 0.3481 0.7879 0.0577 Uiso calc R 1.0 4
H H19A 0.1459 0.3776 0.5651 0.0284 Uiso calc R 1.0 4
H H19B 0.2035 0.2722 0.5353 0.0284 Uiso calc R 1.0 4
H H20A -0.0341 0.3276 0.4680 0.0317 Uiso calc R 1.0 4
H H20B 0.0695 0.4165 0.4336 0.0317 Uiso calc R 1.0 4

loop_
_atom_site_aniso_label
_atom_site_aniso_U_11
_atom_site_aniso_U_22
_atom_site_aniso_U_33
_atom_site_aniso_U_12
_atom_site_aniso_U_13
_atom_site_aniso_U_23
O1 0.0203(7) 0.0299(9) 0.0248(10) 0.0023(6) 0.0004(7) -0.0004(7)
O2 0.0259(7) 0.0418(9) 0.0278(10) 0.0065(6) -0.0010(7) -0.0035(8)
O3 0.0197(7) 0.0298(9) 0.0255(10) -0.0032(6) -0.0002(7) 0.0008(7)
O4 0.0231(7) 0.0476(9) 0.0276(10) -0.0026(7) -0.0004(7) -0.0118(9)
C1 0.0204(9) 0.0213(10) 0.0258(13) -0.0014(7) 0.0004(9) -0.0039(10)
C2 0.0240(9) 0.0219(10) 0.0312(15) 0.0004(8) -0.0018(9) -0.0068(10)
C3 0.0251(10) 0.0263(13) 0.0420(17) 0.0029(8) 0.0022(11) -0.0107(11)
C4 0.0323(11) 0.0323(13) 0.0423(18) -0.0009(10) 0.0110(12) -0.0112(13)
C5 0.0366(12) 0.0295(12) 0.0323(16) -0.0020(9) 0.0082(12) -0.0057(11)
C6 0.0288(10) 0.0267(12) 0.0262(14) -0.0014(8) 0.0005(10) -0.0039(10)
C7 0.0285(11) 0.0309(12) 0.0369(18) 0.0037(9) -0.0062(10) -0.0037(12)
C8 0.0570(17) 0.0544(17) 0.0323(18) -0.0001(14) 0.0147(14) -0.0006(16)
C9 0.0222(9) 0.0287(11) 0.0276(14) 0.0041(8) -0.0029(9) -0.0007(11)
C10 0.0207(10) 0.0351(13) 0.0280(15) 0.0009(8) 0.0021(9) -0.0022(11)
C11 0.0219(9) 0.0235(11) 0.0269(13) 0.0012(8) -0.0015(9) -0.0065(10)
C12 0.0239(9) 0.0215(10) 0.0347(16) -0.0006(8) 0.0022(9) -0.0066(10)
C13 0.0223(10) 0.0278(13) 0.0456(18) -0.0028(8) -0.0017(11) -0.0117(12)
C14 0.0300(11) 0.0321(13) 0.0413(18) 0.0014(9) -0.0131(11) -0.0105(12)
C15 0.0343(12) 0.0325(12) 0.0297(16) 0.0036(9) -0.0060(12) -0.0043(12)
C16 0.0260(10) 0.0281(12) 0.0295(15) 0.0016(8) -0.0010(10) -0.0032(10)
C17 0.0292(11) 0.0315(12) 0.0355(17) -0.0056(9) 0.0072(10) 0.0009(12)
C18 0.0497(16) 0.0611(19) 0.0335(19) 0.0021(14) -0.0109(14) 0.0048(16)
C19 0.0200(9) 0.0276(11) 0.0233(13) -0.0028(8) -0.0001(8) -0.0010(10)
C20 0.0207(9) 0.0280(12) 0.0305(15) -0.0001(8) 0.0009(9) -0.0029(11)

loop_
_atom_type_symbol
_atom_type_description
_atom_type_scat_dispersion_real
_atom_type_scat_dispersion_imag
_atom_type_scat_source
C C 0.0033 0.0016
;
International Tables for Crystallography
(1992, Vol. C, Tables 4.2.6.8 and 6.1.1.4)
;
H H 0.0000 0.0000
;
International Tables for Crystallography
(1992, Vol. C, Table 6.1.1.4)
;
O O 0.0106 0.0060
;
International Tables for Crystallography
(1992, Vol. C, Tables 4.2.6.8 and 6.1.1.4)
;

loop_
_geom_angle_atom_site_label_1
_geom_angle_atom_site_label_2
_geom_angle_atom_site_label_3
_geom_angle
_geom_angle_publ_flag
C1 O1 C9 117.5(2) ?
C11 O3 C19 117.64(19) ?
O1 C1 C2 115.3(3) ?
O1 C1 C6 123.7(2) ?
C2 C1 C6 121.0(3) ?
C1 C2 C3 117.4(3) ?
C1 C2 C7 120.7(3) ?
C3 C2 C7 121.9(3) ?
C2 C3 C4 122.0(3) ?
C3 C4 C5 120.3(3) ?
C4 C5 C6 118.4(3) ?
C4 C5 C8 121.2(3) ?
C6 C5 C8 120.4(3) ?
C1 C6 C5 121.0(3) ?
O1 C9 C10 107.4(3) ?
O2 C10 C9 112.0(2) ?
O3 C11 C12 115.6(3) ?
O3 C11 C16 123.5(2) ?
C12 C11 C16 120.9(3) ?
C11 C12 C13 117.7(3) ?
C11 C12 C17 120.2(3) ?
C13 C12 C17 122.1(3) ?
C12 C13 C14 122.1(3) ?
C13 C14 C15 119.9(3) ?
C14 C15 C16 119.3(3) ?
C14 C15 C18 121.3(3) ?
C16 C15 C18 119.4(3) ?
C11 C16 C15 120.0(3) ?
O3 C19 C20 107.2(2) ?
O4 C20 C19 109.13(19) ?
C10 O2 H2 109.470 no
C20 O4 H4 109.472 no
C2 C3 H3 118.987 no
C4 C3 H3 118.991 no
C3 C4 H4A 119.849 no
C5 C4 H4A 119.860 no
C1 C6 H6 119.517 no
C5 C6 H6 119.522 no
C2 C7 H7A 109.477 no
C2 C7 H7B 109.480 no
C2 C7 H7C 109.477 no
H7A C7 H7B 109.459 no
H7A C7 H7C 109.465 no
H7B C7 H7C 109.469 no
C5 C8 H8A 109.470 no
C5 C8 H8B 109.468 no
C5 C8 H8C 109.474 no
H8A C8 H8B 109.474 no
H8A C8 H8C 109.469 no
H8B C8 H8C 109.472 no
O1 C9 H9A 110.232 no
O1 C9 H9B 110.239 no
C10 C9 H9A 110.237 no
C10 C9 H9B 110.237 no
H9A C9 H9B 108.510 no
O2 C10 H10A 109.205 no
O2 C10 H10B 109.199 no
C9 C10 H10A 109.216 no
C9 C10 H10B 109.218 no
H10A C10 H10B 107.903 no
C12 C13 H13 118.933 no
C14 C13 H13 118.940 no
C13 C14 H14 120.026 no
C15 C14 H14 120.024 no
C11 C16 H16 120.006 no
C15 C16 H16 120.001 no
C12 C17 H17A 109.476 no
C12 C17 H17B 109.472 no
C12 C17 H17C 109.470 no
H17A C17 H17B 109.469 no
H17A C17 H17C 109.473 no
H17B C17 H17C 109.467 no
C15 C18 H18A 109.471 no
C15 C18 H18B 109.477 no
C15 C18 H18C 109.474 no
H18A C18 H18B 109.467 no
H18A C18 H18C 109.469 no
H18B C18 H18C 109.469 no
O3 C19 H19A 110.279 no
O3 C19 H19B 110.282 no
C20 C19 H19A 110.281 no
C20 C19 H19B 110.283 no
H19A C19 H19B 108.533 no
O4 C20 H20A 109.852 no
O4 C20 H20B 109.858 no
C19 C20 H20A 109.852 no
C19 C20 H20B 109.858 no
H20A C20 H20B 108.282 no

loop_
_geom_bond_atom_site_label_1
_geom_bond_atom_site_label_2
_geom_bond_distance
_geom_bond_publ_flag
O1 C1 1.372(3) ?
O1 C9 1.429(3) ?
O2 C10 1.417(4) ?
O3 C11 1.365(3) ?
O3 C19 1.435(3) ?
O4 C20 1.421(4) ?
C1 C2 1.407(3) ?
C1 C6 1.388(4) ?
C2 C3 1.384(4) ?
C2 C7 1.499(5) ?
C3 C4 1.395(5) ?
C4 C5 1.392(4) ?
C5 C6 1.396(4) ?
C5 C8 1.511(5) ?
C9 C10 1.506(4) ?
C11 C12 1.407(4) ?
C11 C16 1.397(4) ?
C12 C13 1.387(4) ?
C12 C17 1.507(5) ?
C13 C14 1.391(5) ?
C14 C15 1.385(4) ?
C15 C16 1.405(4) ?
C15 C18 1.504(5) ?
C19 C20 1.499(4) ?
O2 H2 0.840 no
O4 H4 0.840 no
C3 H3 0.950 no
C4 H4A 0.950 no
C6 H6 0.950 no
C7 H7A 0.980 no
C7 H7B 0.980 no
C7 H7C 0.980 no
C8 H8A 0.980 no
C8 H8B 0.980 no
C8 H8C 0.980 no
C9 H9A 0.990 no
C9 H9B 0.990 no
C10 H10A 0.990 no
C10 H10B 0.990 no
C13 H13 0.950 no
C14 H14 0.950 no
C16 H16 0.950 no
C17 H17A 0.980 no
C17 H17B 0.980 no
C17 H17C 0.980 no
C18 H18A 0.980 no
C18 H18B 0.980 no
C18 H18C 0.980 no
C19 H19A 0.990 no
C19 H19B 0.990 no
C20 H20A 0.990 no
C20 H20B 0.990 no

loop_
_geom_contact_atom_site_label_1
_geom_contact_atom_site_label_2
_geom_contact_distance
_geom_contact_site_symmetry_2
_geom_contact_publ_flag
O1 O2 2.903(3) . no
O1 C7 2.759(3) . no
O3 O4 2.805(3) . no
O3 C17 2.755(3) . no
C1 C4 2.772(4) . no
C2 C5 2.831(5) . no
C3 C6 2.759(4) . no
C6 C9 2.809(4) . no
C11 C14 2.782(4) . no
C12 C15 2.821(5) . no
C13 C16 2.769(4) . no
C16 C19 2.804(4) . no
O1 O2 3.576(3) 3_565 no
O1 O4 3.465(3) 4_665 no
O1 C13 3.512(4) . no
O1 C14 3.407(4) . no
O2 O1 3.576(3) 3_465 no
O2 O3 3.593(3) 4_665 no
O2 O4 2.626(3) 2_555 no
O2 O4 2.623(3) 4_665 no
O2 C7 3.493(4) 3_465 no
O2 C20 3.417(4) 2_555 no
O3 O2 3.593(3) 4_664 no
O3 C3 3.479(4) 1_455 no
O3 C4 3.381(4) 1_455 no
O4 O1 3.465(3) 4_664 no
O4 O2 2.626(3) 2_544 no
O4 O2 2.623(3) 4_664 no
O4 C10 3.502(4) 2_544 no
C1 C13 3.406(4) . no
C3 O3 3.479(4) 1_655 no
C3 C11 3.466(4) 1_655 no
C3 C19 3.582(4) 1_655 no
C4 O3 3.381(4) 1_655 no
C6 C13 3.569(4) . no
C7 O2 3.493(4) 3_565 no
C10 O4 3.502(4) 2_555 no
C11 C3 3.466(4) 1_455 no
C13 O1 3.512(4) . no
C13 C1 3.406(4) . no
C13 C6 3.569(4) . no
C14 O1 3.407(4) . no
C19 C3 3.582(4) 1_455 no
C20 O2 3.417(4) 2_544 no
O1 H2 2.6761 . no
O1 H6 2.6371 . no
O1 H7A 2.7675 . no
O1 H7C 2.6573 . no
O1 H10A 3.2155 . no
O1 H10B 2.4978 . no
O2 H9A 3.2640 . no
O2 H9B 2.5862 . no
O3 H16 2.6444 . no
O3 H17A 2.8254 . no
O3 H17C 2.5963 . no
O3 H20A 3.2233 . no
O3 H20B 2.5260 . no
O4 H19A 3.2360 . no
O4 H19B 2.5572 . no
C1 H3 3.2463 . no
C1 H7A 2.7964 . no
C1 H7B 3.3202 . no
C1 H7C 2.7453 . no
C1 H9A 2.6409 . no
C1 H9B 2.6484 . no
C2 H4A 3.2802 . no
C2 H6 3.2858 . no
C3 H7A 3.1158 . no
C3 H7B 2.5718 . no
C3 H7C 3.1640 . no
C4 H6 3.2535 . no
C4 H8A 2.6225 . no
C4 H8B 2.9832 . no
C4 H8C 3.2688 . no
C5 H3 3.2670 . no
C6 H4A 3.2561 . no
C6 H8A 3.2772 . no
C6 H8B 2.9495 . no
C6 H8C 2.6249 . no
C6 H9A 2.7832 . no
C6 H9B 2.7175 . no
C7 H3 2.6742 . no
C8 H4A 2.6893 . no
C8 H6 2.6717 . no
C9 H2 2.6408 . no
C9 H6 2.4947 . no
C11 H13 3.2509 . no
C11 H17A 2.8222 . no
C11 H17B 3.3184 . no
C11 H17C 2.7183 . no
C11 H19A 2.6519 . no
C11 H19B 2.6451 . no
C12 H14 3.2820 . no
C12 H16 3.2937 . no
C13 H17A 3.0953 . no
C13 H17B 2.5899 . no
C13 H17C 3.2007 . no
C14 H16 3.2666 . no
C14 H18A 2.5812 . no
C14 H18B 3.2167 . no
C14 H18C 3.0450 . no
C15 H13 3.2548 . no
C16 H14 3.2697 . no
C16 H18A 3.2977 . no
C16 H18B 2.6582 . no
C16 H18C 2.8584 . no
C16 H19A 2.7659 . no
C16 H19B 2.7254 . no
C17 H13 2.6849 . no
C18 H14 2.6823 . no
C18 H16 2.6629 . no
C19 H4 3.0880 . no
C19 H16 2.4931 . no
H2 H9A 3.5433 . no
H2 H9B 2.8882 . no
H2 H10A 2.6529 . no
H2 H10B 2.1538 . no
H3 H4A 2.3282 . no
H3 H7A 3.2960 . no
H3 H7B 2.3611 . no
H3 H7C 3.3715 . no
H4 H19B 3.2418 . no
H4 H20A 2.1200 . no
H4 H20B 2.3226 . no
H4A H8A 2.4601 . no
H4A H8B 3.0791 . no
H4A H8C 3.5383 . no
H6 H8A 3.5420 . no
H6 H8B 3.0161 . no
H6 H8C 2.4630 . no
H6 H9A 2.3655 . no
H6 H9B 2.2106 . no
H9A H10A 2.3073 . no
H9A H10B 2.4173 . no
H9B H10A 2.4288 . no
H9B H10B 2.8607 . no
H13 H14 2.3267 . no
H13 H17A 3.2566 . no
H13 H17B 2.3840 . no
H13 H17C 3.4227 . no
H14 H18A 2.3954 . no
H14 H18B 3.4669 . no
H14 H18C 3.1897 . no
H16 H18A 3.5759 . no
H16 H18B 2.5364 . no
H16 H18C 2.8783 . no
H16 H19A 2.3263 . no
H16 H19B 2.2432 . no
H19A H20A 2.3351 . no
H19A H20B 2.3980 . no
H19B H20A 2.4028 . no
H19B H20B 2.8631 . no
O1 H4 3.1850 4_665 no
O1 H10A 3.1299 3_565 no
O1 H13 3.3226 . no
O1 H14 3.1293 . no
O2 H2 3.5932 3_465 no
O2 H4 1.7996 2_555 no
O2 H4 2.9563 4_665 no
O2 H7A 2.6680 3_465 no
O2 H10A 3.5292 3_565 no
O2 H17A 3.1450 4_665 no
O2 H20A 3.2142 2_555 no
O3 H2 3.1357 4_664 no
O3 H3 3.2303 1_455 no
O3 H4A 3.0584 1_455 no
O3 H20A 3.0937 3_555 no
O4 H2 3.1153 2_544 no
O4 H2 1.8223 4_664 no
O4 H7A 3.1101 4_664 no
O4 H10A 3.3360 2_544 no
O4 H17A 2.7994 3_455 no
O4 H20A 3.4476 3_555 no
C1 H9B 2.8820 3_565 no
C1 H10A 3.2658 3_565 no
C1 H13 2.8586 . no
C1 H14 3.3383 . no
C2 H9B 2.8725 3_565 no
C2 H10A 3.3360 1_655 no
C2 H13 3.3218 . no
C2 H14 3.3789 . no
C2 H19A 3.2902 1_655 no
C3 H9A 3.4888 1_655 no
C3 H9B 2.9151 3_565 no
C3 H10A 2.9502 1_655 no
C3 H19A 2.8652 1_655 no
C4 H6 3.0126 3_565 no
C4 H9B 3.0086 3_565 no
C4 H17C 3.4999 1_655 no
C4 H19A 3.2203 1_655 no
C4 H20B 3.4561 1_655 no
C5 H6 3.2023 3_565 no
C5 H9B 3.0444 3_565 no
C5 H13 3.3588 . no
C5 H20B 3.5728 1_655 no
C6 H9B 2.9663 3_565 no
C6 H10A 3.5896 3_565 no
C6 H13 2.8862 . no
C7 H4 3.4937 4_665 no
C7 H10A 3.4061 1_655 no
C7 H14 3.2990 . no
C7 H17A 3.4722 4_765 no
C7 H17B 3.4561 4_765 no
C7 H20B 3.4845 4_665 no
C8 H6 3.5130 3_565 no
C8 H8C 3.5956 3_565 no
C8 H18A 3.5442 4_764 no
C8 H18B 3.3407 2_654 no
C8 H18C 3.3883 2_654 no
C9 H3 3.4535 1_455 no
C9 H10A 3.4465 3_565 no
C10 H3 3.1731 1_455 no
C10 H4 2.7662 2_555 no
C10 H17A 3.2409 4_665 no
C11 H3 2.8669 1_455 no
C11 H4A 3.3670 1_455 no
C11 H19B 2.9103 3_555 no
C11 H20A 3.1938 3_555 no
C12 H3 3.4095 1_455 no
C12 H4A 3.4901 1_455 no
C12 H9A 3.2353 . no
C12 H19B 2.8647 3_555 no
C12 H20A 3.3992 1_655 no
C13 H9A 2.8840 . no
C13 H19A 3.4670 1_655 no
C13 H19B 2.8771 3_555 no
C13 H20A 2.9891 1_655 no
C14 H7C 3.3800 . no
C14 H9A 3.2058 . no
C14 H10B 3.5999 . no
C14 H16 3.0020 3_555 no
C14 H18B 3.4809 3_555 no
C14 H19B 2.9908 3_555 no
C15 H3 3.4613 1_455 no
C15 H16 3.1872 3_555 no
C15 H19B 3.0526 3_555 no
C16 H3 2.9000 1_455 no
C16 H19A 3.5619 3_555 no
C16 H19B 3.0076 3_555 no
C16 H20A 3.5372 3_555 no
C17 H4A 3.4133 1_455 no
C17 H7A 3.5084 4_764 no
C17 H7B 3.4235 4_764 no
C17 H10B 3.4361 4_664 no
C17 H20A 3.4900 1_655 no
C18 H8B 3.4879 2_645 no
C18 H8C 3.2752 2_645 no
C18 H16 3.4700 3_555 no
C18 H18A 3.5479 3_455 no
C19 H2 3.5076 4_664 no
C19 H3 3.5351 1_455 no
C19 H13 3.4168 1_455 no
C19 H20A 3.3764 3_555 no
C20 H2 2.9706 4_664 no
C20 H7A 3.2347 4_664 no
C20 H13 3.1030 1_455 no
H2 O2 3.5932 3_565 no
H2 O3 3.1357 4_665 no
H2 O4 3.1153 2_555 no
H2 O4 1.8223 4_665 no
H2 C19 3.5076 4_665 no
H2 C20 2.9706 4_665 no
H2 H4 2.3376 2_555 no
H2 H4 2.1820 4_665 no
H2 H7A 3.0416 3_465 no
H2 H10A 3.2850 3_565 no
H2 H17A 3.5447 2_655 no
H2 H17A 3.3280 4_665 no
H2 H20A 3.2293 2_555 no
H2 H20B 3.1657 4_665 no
H3 O3 3.2303 1_655 no
H3 C9 3.4535 1_655 no
H3 C10 3.1731 1_655 no
H3 C11 2.8669 1_655 no
H3 C12 3.4095 1_655 no
H3 C15 3.4613 1_655 no
H3 C16 2.9000 1_655 no
H3 C19 3.5351 1_655 no
H3 H9A 2.8298 1_655 no
H3 H9B 3.4509 3_565 no
H3 H10A 2.5836 1_655 no
H3 H10B 3.1252 1_655 no
H3 H16 3.1130 1_655 no
H3 H19A 2.9097 1_655 no
H4 O1 3.1850 4_664 no
H4 O2 1.7996 2_544 no
H4 O2 2.9563 4_664 no
H4 C7 3.4937 4_664 no
H4 C10 2.7662 2_544 no
H4 H2 2.3376 2_544 no
H4 H2 2.1820 4_664 no
H4 H7A 2.6022 4_664 no
H4 H10A 2.7247 2_544 no
H4 H10B 3.2001 2_544 no
H4 H17A 2.7674 3_455 no
H4A O3 3.0584 1_655 no
H4A C11 3.3670 1_655 no
H4A C12 3.4901 1_655 no
H4A C17 3.4133 1_655 no
H4A H6 2.9966 3_565 no
H4A H8B 3.2319 3_565 no
H4A H8C 3.4481 3_565 no
H4A H9A 3.4798 1_655 no
H4A H9B 3.5838 3_565 no
H4A H17C 2.6142 1_655 no
H4A H19A 3.4762 1_655 no
H4A H20B 3.4628 1_655 no
H6 C4 3.0126 3_465 no
H6 C5 3.2023 3_465 no
H6 C8 3.5130 3_465 no
H6 H4A 2.9966 3_465 no
H6 H8B 2.9956 3_465 no
H6 H9B 3.5218 3_565 no
H6 H13 3.1605 . no
H6 H17B 3.4341 . no
H7A O2 2.6680 3_565 no
H7A O4 3.1101 4_665 no
H7A C17 3.5084 4_765 no
H7A C20 3.2347 4_665 no
H7A H2 3.0416 3_565 no
H7A H4 2.6022 4_665 no
H7A H9B 3.5382 3_565 no
H7A H10A 3.2964 1_655 no
H7A H17A 2.9824 4_765 no
H7A H17B 3.1225 4_765 no
H7A H20A 3.2843 4_665 no
H7A H20B 2.8050 4_665 no
H7B C17 3.4235 4_765 no
H7B H10A 3.0714 1_655 no
H7B H10B 3.1834 1_655 no
H7B H16 3.4946 1_655 no
H7B H17A 3.0518 4_765 no
H7B H17B 3.0638 4_765 no
H7B H18C 3.2140 1_655 no
H7C C14 3.3800 . no
H7C H8A 3.3643 4_765 no
H7C H14 2.5017 . no
H7C H18B 3.1223 3_555 no
H7C H20B 3.3040 4_665 no
H8A H7C 3.3643 4_764 no
H8A H8C 3.3680 3_565 no
H8A H18A 2.7695 4_764 no
H8A H18B 3.0820 2_654 no
H8A H18C 3.4546 2_654 no
H8A H20B 3.4022 1_655 no
H8B C18 3.4879 2_654 no
H8B H4A 3.2319 3_465 no
H8B H6 2.9956 3_565 no
H8B H8C 3.0322 3_565 no
H8B H17B 3.3558 3_565 no
H8B H17C 3.1407 3_565 no
H8B H18A 3.5878 2_654 no
H8B H18A 3.4942 4_764 no
H8B H18B 3.3665 2_654 no
H8B H18C 2.9685 2_654 no
H8C C8 3.5956 3_465 no
H8C C18 3.2752 2_654 no
H8C H4A 3.4481 3_465 no
H8C H8A 3.3680 3_465 no
H8C H8B 3.0322 3_465 no
H8C H17B 3.1414 . no
H8C H18A 3.0530 2_654 no
H8C H18B 3.0237 2_654 no
H8C H18C 3.1964 2_654 no
H9A C3 3.4888 1_455 no
H9A C12 3.2353 . no
H9A C13 2.8840 . no
H9A C14 3.2058 . no
H9A H3 2.8298 1_455 no
H9A H4A 3.4798 1_455 no
H9A H13 3.0072 . no
H9A H14 3.5011 . no
H9B C1 2.8820 3_465 no
H9B C2 2.8725 3_465 no
H9B C3 2.9151 3_465 no
H9B C4 3.0086 3_465 no
H9B C5 3.0444 3_465 no
H9B C6 2.9663 3_465 no
H9B H3 3.4509 3_465 no
H9B H4A 3.5838 3_465 no
H9B H6 3.5218 3_465 no
H9B H7A 3.5382 3_465 no
H9B H10A 2.9082 3_565 no
H10A O1 3.1299 3_465 no
H10A O2 3.5292 3_465 no
H10A O4 3.3360 2_555 no
H10A C1 3.2658 3_465 no
H10A C2 3.3360 1_455 no
H10A C3 2.9502 1_455 no
H10A C6 3.5896 3_465 no
H10A C7 3.4061 1_455 no
H10A C9 3.4465 3_465 no
H10A H2 3.2850 3_465 no
H10A H3 2.5836 1_455 no
H10A H4 2.7247 2_555 no
H10A H7A 3.2964 1_455 no
H10A H7B 3.0714 1_455 no
H10A H9B 2.9082 3_465 no
H10A H17A 3.2593 4_665 no
H10B C14 3.5999 . no
H10B C17 3.4361 4_665 no
H10B H3 3.1252 1_455 no
H10B H4 3.2001 2_555 no
H10B H7B 3.1834 1_455 no
H10B H17A 2.7916 4_665 no
H10B H17C 3.2042 4_665 no
H10B H18C 3.3363 . no
H13 O1 3.3226 . no
H13 C1 2.8586 . no
H13 C2 3.3218 . no
H13 C5 3.3588 . no
H13 C6 2.8862 . no
H13 C19 3.4168 1_655 no
H13 C20 3.1030 1_655 no
H13 H6 3.1605 . no
H13 H9A 3.0072 . no
H13 H19A 2.8099 1_655 no
H13 H19B 3.3894 3_555 no
H13 H20A 2.6198 1_655 no
H13 H20B 2.9460 1_655 no
H14 O1 3.1293 . no
H14 C1 3.3383 . no
H14 C2 3.3789 . no
H14 C7 3.2990 . no
H14 H7C 2.5017 . no
H14 H9A 3.5011 . no
H14 H16 2.9757 3_555 no
H14 H18B 2.7574 3_555 no
H14 H19A 3.4131 1_655 no
H14 H19B 3.5612 3_555 no
H16 C14 3.0020 3_455 no
H16 C15 3.1872 3_455 no
H16 C18 3.4700 3_455 no
H16 H3 3.1130 1_455 no
H16 H7B 3.4946 1_455 no
H16 H14 2.9757 3_455 no
H16 H18A 3.1566 3_455 no
H16 H18B 3.4759 3_455 no
H16 H19B 3.5801 3_555 no
H17A O2 3.1450 4_664 no
H17A O4 2.7994 3_555 no
H17A C7 3.4722 4_764 no
H17A C10 3.2409 4_664 no
H17A H2 3.5447 2_644 no
H17A H2 3.3280 4_664 no
H17A H4 2.7674 3_555 no
H17A H7A 2.9824 4_764 no
H17A H7B 3.0518 4_764 no
H17A H10A 3.2593 4_664 no
H17A H10B 2.7916 4_664 no
H17A H19B 3.4953 3_555 no
H17A H20A 3.3032 1_655 no
H17B C7 3.4561 4_764 no
H17B H6 3.4341 . no
H17B H7A 3.1225 4_764 no
H17B H7B 3.0638 4_764 no
H17B H8B 3.3558 3_465 no
H17B H8C 3.1414 . no
H17B H20A 3.2300 1_655 no
H17B H20B 3.1414 1_655 no
H17C C4 3.4999 1_455 no
H17C H4A 2.6142 1_455 no
H17C H8B 3.1407 3_465 no
H17C H10B 3.2042 4_664 no
H17C H18C 3.1396 4_664 no
H18A C8 3.5442 4_765 no
H18A C18 3.5479 3_555 no
H18A H8A 2.7695 4_765 no
H18A H8B 3.5878 2_645 no
H18A H8B 3.4942 4_765 no
H18A H8C 3.0530 2_645 no
H18A H16 3.1566 3_555 no
H18A H18B 2.8806 3_555 no
H18A H18C 3.3671 3_555 no
H18B C8 3.3407 2_645 no
H18B C14 3.4809 3_455 no
H18B H7C 3.1223 3_455 no
H18B H8A 3.0820 2_645 no
H18B H8B 3.3665 2_645 no
H18B H8C 3.0237 2_645 no
H18B H14 2.7574 3_455 no
H18B H16 3.4759 3_555 no
H18B H18A 2.8806 3_455 no
H18C C8 3.3883 2_645 no
H18C H7B 3.2140 1_455 no
H18C H8A 3.4546 2_645 no
H18C H8B 2.9685 2_645 no
H18C H8C 3.1964 2_645 no
H18C H10B 3.3363 . no
H18C H17C 3.1396 4_665 no
H18C H18A 3.3671 3_455 no
H19A C2 3.2902 1_455 no
H19A C3 2.8652 1_455 no
H19A C4 3.2203 1_455 no
H19A C13 3.4670 1_455 no
H19A C16 3.5619 3_455 no
H19A H3 2.9097 1_455 no
H19A H4A 3.4762 1_455 no
H19A H13 2.8099 1_455 no
H19A H14 3.4131 1_455 no
H19B C11 2.9103 3_455 no
H19B C12 2.8647 3_455 no
H19B C13 2.8771 3_455 no
H19B C14 2.9908 3_455 no
H19B C15 3.0526 3_455 no
H19B C16 3.0076 3_455 no
H19B H13 3.3894 3_455 no
H19B H14 3.5612 3_455 no
H19B H16 3.5801 3_455 no
H19B H17A 3.4953 3_455 no
H19B H20A 2.8149 3_555 no
H20A O2 3.2142 2_544 no
H20A O3 3.0937 3_455 no
H20A O4 3.4476 3_455 no
H20A C11 3.1938 3_455 no
H20A C12 3.3992 1_455 no
H20A C13 2.9891 1_455 no
H20A C16 3.5372 3_455 no
H20A C17 3.4900 1_455 no
H20A C19 3.3764 3_455 no
H20A H2 3.2293 2_544 no
H20A H7A 3.2843 4_664 no
H20A H13 2.6198 1_455 no
H20A H17A 3.3032 1_455 no
H20A H17B 3.2300 1_455 no
H20A H19B 2.8149 3_455 no
H20B C4 3.4561 1_455 no
H20B C5 3.5728 1_455 no
H20B C7 3.4845 4_664 no
H20B H2 3.1657 4_664 no
H20B H4A 3.4628 1_455 no
H20B H7A 2.8050 4_664 no
H20B H7C 3.3040 4_664 no
H20B H8A 3.4022 1_455 no
H20B H13 2.9460 1_455 no
H20B H17B 3.1414 1_455 no

loop_
_geom_hbond_atom_site_label_D
_geom_hbond_atom_site_label_H
_geom_hbond_atom_site_label_A
_geom_hbond_site_symmetry_A
_geom_hbond_distance_DH
_geom_hbond_distance_HA
_geom_hbond_distance_DA
_geom_hbond_angle_DHA
_geom_hbond_publ_flag
O2 H2 O4 4_665 0.840 1.822 2.623(3) 158.7 y
O4 H4 O2 2_544 0.840 1.800 2.626(3) 167.4 y

loop_
_geom_torsion_atom_site_label_1
_geom_torsion_atom_site_label_2
_geom_torsion_atom_site_label_3
_geom_torsion_atom_site_label_4
_geom_torsion
_geom_torsion_publ_flag
C1 O1 C9 C10 179.42(15) no
C9 O1 C1 C2 -172.98(16) no
C9 O1 C1 C6 6.8(3) no
C11 O3 C19 C20 -179.47(16) no
C19 O3 C11 C12 -176.76(16) no
C19 O3 C11 C16 2.3(3) no
O1 C1 C2 C3 179.72(16) no
O1 C1 C2 C7 -0.7(3) no
O1 C1 C6 C5 -179.49(18) no
C2 C1 C6 C5 0.3(4) no
C6 C1 C2 C3 -0.1(3) no
C6 C1 C2 C7 179.49(19) no
C1 C2 C3 C4 -0.1(4) no
C7 C2 C3 C4 -179.7(2) no
C2 C3 C4 C5 0.1(4) no
C3 C4 C5 C6 0.1(4) no
C3 C4 C5 C8 -179.8(3) no
C4 C5 C6 C1 -0.3(4) no
C8 C5 C6 C1 179.6(3) no
O1 C9 C10 O2 69.9(3) no
O3 C11 C12 C13 179.65(17) no
O3 C11 C12 C17 -2.0(3) no
O3 C11 C16 C15 -178.99(18) no
C12 C11 C16 C15 0.0(4) no
C16 C11 C12 C13 0.6(4) no
C16 C11 C12 C17 178.96(19) no
C11 C12 C13 C14 -1.1(4) no
C17 C12 C13 C14 -179.5(2) no
C12 C13 C14 C15 1.0(4) no
C13 C14 C15 C16 -0.4(4) no
C13 C14 C15 C18 179.7(3) no
C14 C15 C16 C11 -0.1(4) no
C18 C15 C16 C11 179.8(3) no
O3 C19 C20 O4 65.7(2) no

loop_
_cod_related_entry_id
_cod_related_entry_database
_cod_related_entry_code
1 ChemSpider 199792
